data_7161201
loop_
_publ_author_name
'Bhedi, Dharmveer'
'Thirumoorthi, Ramalingam'

_publ_section_title
;
 Temperature-Directed in situ Generation of Fluorobenzyl Radicals:
 Utilization for the Complete Fluorobenzylation of Tri-, and
 Tetramethylbenzenes
;
_journal_name_full 'Organic &amp; Biomolecular Chemistry'
_journal_paper_doi 10.1039/D5OB01908G
_journal_year 2026
_chemical_formula_moiety 'C23 H22 F2'
_chemical_formula_sum 'C23 H22 F2'
_chemical_formula_weight 336.40
_space_group_crystal_system triclinic
_space_group_IT_number 2
_space_group_name_Hall '-P 1'
_space_group_name_H-M_alt 'P -1'
_atom_sites_solution_hydrogens geom
_audit_creation_method SHELXL-2016/4
_audit_update_record
;
2025-11-13 deposited with the CCDC.	2026-06-04 downloaded from the CCDC.
;
_cell_angle_alpha 90.299(3)
_cell_angle_beta 100.790(3)
_cell_angle_gamma 94.031(3)
_cell_formula_units_Z 2
_cell_length_a 8.3603(2)
_cell_length_b 9.5284(3)
_cell_length_c 11.2873(4)
_cell_measurement_reflns_used 7741
_cell_measurement_temperature 100(2)
_cell_measurement_theta_max 77.6380
_cell_measurement_theta_min 3.9690
_cell_volume 880.91(5)
_computing_cell_refinement 'CrysAlisPro 1.171.43.108a (Rigaku OD, 2024)'
_computing_data_collection 'CrysAlisPro 1.171.43.108a (Rigaku OD, 2024)'
_computing_data_reduction 'CrysAlisPro 1.171.43.108a (Rigaku OD, 2024)'
_computing_structure_refinement 'SHELXL-2016/4 (Sheldrick, 2016)'
_computing_structure_solution 'SHELXT 2014/4 (Sheldrick, 2014)'
_diffrn_ambient_temperature 100(2)
_diffrn_measured_fraction_theta_full 0.997
_diffrn_measured_fraction_theta_max 0.911
_diffrn_measurement_device_type 'XtaLAB Synergy, Dualflex, HyPix'
_diffrn_radiation_type CuK\a
_diffrn_radiation_wavelength 1.54184
_diffrn_reflns_av_R_equivalents 0.0164
_diffrn_reflns_av_unetI/netI 0.0165
_diffrn_reflns_Laue_measured_fraction_full 0.997
_diffrn_reflns_Laue_measured_fraction_max 0.911
_diffrn_reflns_limit_h_max 8
_diffrn_reflns_limit_h_min -10
_diffrn_reflns_limit_k_max 11
_diffrn_reflns_limit_k_min -12
_diffrn_reflns_limit_l_max 13
_diffrn_reflns_limit_l_min -13
_diffrn_reflns_number 9015
_diffrn_reflns_point_group_measured_fraction_full 0.997
_diffrn_reflns_point_group_measured_fraction_max 0.911
_diffrn_reflns_theta_full 67.684
_diffrn_reflns_theta_max 77.960
_diffrn_reflns_theta_min 3.988
_diffrn_source 'micro-focus sealed X-ray tube'
_exptl_absorpt_coefficient_mu 0.699
_exptl_absorpt_correction_T_max 0.927
_exptl_absorpt_correction_T_min 0.915
_exptl_absorpt_correction_type multi-scan
_exptl_absorpt_process_details
;
CrysAlisPro 1.171.43.108a (Rigaku Oxford Diffraction, 2024)
Empirical absorption correction using spherical harmonics,
implemented in SCALE3 ABSPACK scaling algorithm.
;
_exptl_crystal_colour Colorless
_exptl_crystal_density_diffrn 1.268
_exptl_crystal_description Block
_exptl_crystal_F_000 356
_exptl_crystal_size_max 0.130
_exptl_crystal_size_mid 0.120
_exptl_crystal_size_min 0.110
_refine_diff_density_max 0.233
_refine_diff_density_min -0.253
_refine_diff_density_rms 0.045
_refine_ls_extinction_coef 0.0066(7)
_refine_ls_extinction_expression Fc^*^=kFc[1+0.001xFc^2^\l^3^/sin(2\q)]^-1/4^
_refine_ls_extinction_method 'SHELXL-2016/4 (Sheldrick 2016)'
_refine_ls_goodness_of_fit_ref 1.075
_refine_ls_hydrogen_treatment constr
_refine_ls_matrix_type full
_refine_ls_number_parameters 230
_refine_ls_number_reflns 3447
_refine_ls_number_restraints 0
_refine_ls_restrained_S_all 1.075
_refine_ls_R_factor_all 0.0454
_refine_ls_R_factor_gt 0.0395
_refine_ls_shift/su_max 0.000
_refine_ls_shift/su_mean 0.000
_refine_ls_structure_factor_coef Fsqd
_refine_ls_weighting_details 'w=1/[\s^2^(Fo^2^)+(0.0420P)^2^+0.5826P] where P=(Fo^2^+2Fc^2^)/3'
_refine_ls_weighting_scheme calc
_refine_ls_wR_factor_gt 0.1041
_refine_ls_wR_factor_ref 0.1086
_reflns_Friedel_coverage 0.000
_reflns_number_gt 3264
_reflns_number_total 3447
_reflns_threshold_expression 'I > 2\s(I)'
_cod_data_source_file d5ob01908g2.cif
_cod_data_source_block 3ab
_cod_database_code 7161201
_shelx_shelxl_version_number 2016/4
_shelx_space_group_comment
;
The symmetry employed for this shelxl refinement is uniquely defined
by the following loop, which should always be used as a source of
symmetry information in preference to the above space-group names.
They are only intended as comments.
;
_shelx_estimated_absorpt_t_min 0.915
_shelx_estimated_absorpt_t_max 0.927

loop_
_space_group_symop_operation_xyz
'x, y, z'
'-x, -y, -z'

loop_
_atom_site_label
_atom_site_type_symbol
_atom_site_fract_x
_atom_site_fract_y
_atom_site_fract_z
_atom_site_U_iso_or_equiv
_atom_site_adp_type
_atom_site_occupancy
_atom_site_site_symmetry_order
_atom_site_calc_flag
_atom_site_refinement_flags_posn
_atom_site_refinement_flags_adp
_atom_site_refinement_flags_occupancy
_atom_site_disorder_assembly
_atom_site_disorder_group
C1 C 0.66757(15) 0.48339(14) 0.14468(12) 0.0180(3) Uani 1 1 d . . . . .
C2 C 0.60944(16) 0.43010(14) 0.24593(12) 0.0190(3) Uani 1 1 d . . . . .
C3 C 0.58202(16) 0.28348(14) 0.25809(12) 0.0181(3) Uani 1 1 d . . . . .
C4 C 0.60768(16) 0.19124(14) 0.16742(12) 0.0186(3) Uani 1 1 d . . . . .
C5 C 0.66643(16) 0.24645(14) 0.06886(12) 0.0191(3) Uani 1 1 d . . . . .
H5 H 0.685061 0.183900 0.007851 0.023 Uiso 1 1 calc R U . . .
C6 C 0.69891(15) 0.39039(14) 0.05654(12) 0.0180(3) Uani 1 1 d . . . . .
C7 C 0.70131(17) 0.64035(14) 0.12925(13) 0.0218(3) Uani 1 1 d . . . . .
H7A H 0.683356 0.660554 0.042000 0.026 Uiso 1 1 calc R U . . .
H7B H 0.621995 0.691337 0.164839 0.026 Uiso 1 1 calc R U . . .
C8 C 0.87266(17) 0.69625(14) 0.18695(13) 0.0213(3) Uani 1 1 d . . . . .
C9 C 0.94068(18) 0.82207(15) 0.14909(15) 0.0272(3) Uani 1 1 d . . . . .
C10 C 1.0922(2) 0.88266(16) 0.20057(18) 0.0357(4) Uani 1 1 d . . . . .
H10 H 1.132626 0.969112 0.171868 0.043 Uiso 1 1 calc R U . . .
C11 C 1.1846(2) 0.81497(18) 0.29515(16) 0.0350(4) Uani 1 1 d . . . . .
H11 H 1.288759 0.855515 0.333024 0.042 Uiso 1 1 calc R U . . .
C12 C 1.12407(19) 0.68779(18) 0.33418(14) 0.0302(4) Uani 1 1 d . . . . .
H12 H 1.187979 0.640123 0.397886 0.036 Uiso 1 1 calc R U . . .
C13 C 0.97017(17) 0.62969(16) 0.28041(13) 0.0239(3) Uani 1 1 d . . . . .
H13 H 0.930597 0.542389 0.308178 0.029 Uiso 1 1 calc R U . . .
C14 C 0.52793(17) 0.22439(15) 0.36993(12) 0.0206(3) Uani 1 1 d . . . . .
H14A H 0.566108 0.128598 0.382332 0.025 Uiso 1 1 calc R U . . .
H14B H 0.582889 0.283291 0.440339 0.025 Uiso 1 1 calc R U . . .
C15 C 0.34588(16) 0.21612(13) 0.36769(12) 0.0179(3) Uani 1 1 d . . . . .
C16 C 0.28574(17) 0.16859(14) 0.46799(12) 0.0199(3) Uani 1 1 d . . . . .
C17 C 0.12389(18) 0.15974(15) 0.47697(14) 0.0258(3) Uani 1 1 d . . . . .
H17 H 0.089728 0.127043 0.548271 0.031 Uiso 1 1 calc R U . . .
C18 C 0.01174(18) 0.20010(17) 0.37855(16) 0.0302(4) Uani 1 1 d . . . . .
H18 H -0.101273 0.195150 0.381692 0.036 Uiso 1 1 calc R U . . .
C19 C 0.06477(18) 0.24755(16) 0.27582(15) 0.0288(3) Uani 1 1 d . . . . .
H19 H -0.012221 0.275094 0.208553 0.035 Uiso 1 1 calc R U . . .
C20 C 0.22973(17) 0.25520(15) 0.27036(13) 0.0228(3) Uani 1 1 d . . . . .
H20 H 0.264042 0.287646 0.199041 0.027 Uiso 1 1 calc R U . . .
C21 C 0.76574(17) 0.44235(16) -0.05184(13) 0.0236(3) Uani 1 1 d . . . . .
H21A H 0.679266 0.483820 -0.108750 0.035 Uiso 1 1 calc R U . . .
H21B H 0.805293 0.363358 -0.091250 0.035 Uiso 1 1 calc R U . . .
H21C H 0.856077 0.513633 -0.025887 0.035 Uiso 1 1 calc R U . . .
C22 C 0.57644(19) 0.52835(15) 0.34271(13) 0.0255(3) Uani 1 1 d . . . . .
H22A H 0.668436 0.532340 0.410975 0.038 Uiso 1 1 calc R U . . .
H22B H 0.476520 0.493703 0.370012 0.038 Uiso 1 1 calc R U . . .
H22C H 0.562955 0.622716 0.309903 0.038 Uiso 1 1 calc R U . . .
C23 C 0.57500(19) 0.03366(15) 0.17531(14) 0.0258(3) Uani 1 1 d . . . . .
H23A H 0.655177 -0.002355 0.240619 0.039 Uiso 1 1 calc R U . . .
H23B H 0.583822 -0.011344 0.098752 0.039 Uiso 1 1 calc R U . . .
H23C H 0.464851 0.012612 0.191659 0.039 Uiso 1 1 calc R U . . .
F1 F 0.85181(12) 0.88805(10) 0.05469(10) 0.0389(3) Uani 1 1 d . . . . .
F2 F 0.39734(10) 0.12984(9) 0.56491(7) 0.0260(2) Uani 1 1 d . . . . .

loop_
_atom_site_aniso_label
_atom_site_aniso_U_11
_atom_site_aniso_U_22
_atom_site_aniso_U_33
_atom_site_aniso_U_23
_atom_site_aniso_U_13
_atom_site_aniso_U_12
C1 0.0114(6) 0.0204(6) 0.0203(7) 0.0027(5) -0.0012(5) -0.0004(5)
C2 0.0139(6) 0.0229(7) 0.0189(7) 0.0002(5) 0.0000(5) -0.0006(5)
C3 0.0118(6) 0.0238(7) 0.0170(6) 0.0029(5) -0.0005(5) -0.0007(5)
C4 0.0136(6) 0.0201(6) 0.0200(7) 0.0024(5) -0.0013(5) -0.0009(5)
C5 0.0149(6) 0.0233(7) 0.0178(6) -0.0008(5) 0.0002(5) 0.0012(5)
C6 0.0107(6) 0.0244(7) 0.0175(6) 0.0037(5) -0.0007(5) 0.0002(5)
C7 0.0180(7) 0.0201(7) 0.0267(7) 0.0037(5) 0.0034(5) 0.0004(5)
C8 0.0176(7) 0.0202(7) 0.0270(7) -0.0026(5) 0.0073(5) -0.0002(5)
C9 0.0221(7) 0.0198(7) 0.0416(9) 0.0008(6) 0.0102(6) 0.0024(5)
C10 0.0263(8) 0.0215(7) 0.0620(12) -0.0067(7) 0.0183(8) -0.0062(6)
C11 0.0200(8) 0.0378(9) 0.0462(10) -0.0185(8) 0.0080(7) -0.0078(6)
C12 0.0206(8) 0.0421(9) 0.0268(8) -0.0081(7) 0.0033(6) -0.0009(6)
C13 0.0197(7) 0.0284(7) 0.0237(7) -0.0021(6) 0.0053(6) -0.0019(6)
C14 0.0170(7) 0.0254(7) 0.0184(7) 0.0036(5) 0.0010(5) -0.0005(5)
C15 0.0188(7) 0.0142(6) 0.0201(7) -0.0004(5) 0.0028(5) -0.0012(5)
C16 0.0216(7) 0.0172(6) 0.0199(7) 0.0002(5) 0.0021(5) -0.0003(5)
C17 0.0236(8) 0.0249(7) 0.0301(8) -0.0017(6) 0.0107(6) -0.0034(6)
C18 0.0167(7) 0.0319(8) 0.0417(9) -0.0032(7) 0.0064(6) -0.0011(6)
C19 0.0198(7) 0.0285(8) 0.0344(8) 0.0014(6) -0.0041(6) 0.0013(6)
C20 0.0213(7) 0.0222(7) 0.0227(7) 0.0044(5) -0.0004(5) -0.0020(5)
C21 0.0199(7) 0.0288(7) 0.0221(7) 0.0056(6) 0.0048(6) 0.0000(5)
C22 0.0276(8) 0.0253(7) 0.0235(7) -0.0018(6) 0.0059(6) -0.0017(6)
C23 0.0290(8) 0.0213(7) 0.0263(8) 0.0024(6) 0.0043(6) -0.0013(6)
F1 0.0299(5) 0.0264(5) 0.0620(7) 0.0186(4) 0.0118(5) 0.0030(4)
F2 0.0276(5) 0.0307(5) 0.0199(4) 0.0080(3) 0.0046(3) 0.0028(3)

loop_
_atom_type_symbol
_atom_type_description
_atom_type_scat_dispersion_real
_atom_type_scat_dispersion_imag
_atom_type_scat_source
C C 0.0181 0.0091 'International Tables Vol C Tables 4.2.6.8 and 6.1.1.4'
H H 0.0000 0.0000 'International Tables Vol C Tables 4.2.6.8 and 6.1.1.4'
F F 0.0727 0.0534 'International Tables Vol C Tables 4.2.6.8 and 6.1.1.4'

loop_
_geom_angle_atom_site_label_1
_geom_angle_atom_site_label_2
_geom_angle_atom_site_label_3
_geom_angle
_geom_angle_site_symmetry_1
_geom_angle_site_symmetry_3
_geom_angle_publ_flag
C6 C1 C2 119.77(12) . . ?
C6 C1 C7 118.61(12) . . ?
C2 C1 C7 121.60(12) . . ?
C1 C2 C3 119.97(12) . . ?
C1 C2 C22 120.68(12) . . ?
C3 C2 C22 119.34(12) . . ?
C4 C3 C2 119.99(12) . . ?
C4 C3 C14 119.53(12) . . ?
C2 C3 C14 120.47(12) . . ?
C5 C4 C3 118.88(12) . . ?
C5 C4 C23 119.49(13) . . ?
C3 C4 C23 121.62(12) . . ?
C4 C5 C6 122.17(13) . . ?
C4 C5 H5 118.9 . . ?
C6 C5 H5 118.9 . . ?
C5 C6 C1 119.15(12) . . ?
C5 C6 C21 119.15(12) . . ?
C1 C6 C21 121.70(12) . . ?
C8 C7 C1 113.91(11) . . ?
C8 C7 H7A 108.8 . . ?
C1 C7 H7A 108.8 . . ?
C8 C7 H7B 108.8 . . ?
C1 C7 H7B 108.8 . . ?
H7A C7 H7B 107.7 . . ?
C13 C8 C9 115.85(13) . . ?
C13 C8 C7 123.58(12) . . ?
C9 C8 C7 120.57(13) . . ?
F1 C9 C10 118.26(14) . . ?
F1 C9 C8 117.79(13) . . ?
C10 C9 C8 123.95(15) . . ?
C9 C10 C11 118.64(15) . . ?
C9 C10 H10 120.7 . . ?
C11 C10 H10 120.7 . . ?
C10 C11 C12 119.64(15) . . ?
C10 C11 H11 120.2 . . ?
C12 C11 H11 120.2 . . ?
C11 C12 C13 120.24(16) . . ?
C11 C12 H12 119.9 . . ?
C13 C12 H12 119.9 . . ?
C12 C13 C8 121.66(14) . . ?
C12 C13 H13 119.2 . . ?
C8 C13 H13 119.2 . . ?
C15 C14 C3 115.70(11) . . ?
C15 C14 H14A 108.4 . . ?
C3 C14 H14A 108.4 . . ?
C15 C14 H14B 108.4 . . ?
C3 C14 H14B 108.4 . . ?
H14A C14 H14B 107.4 . . ?
C16 C15 C20 115.87(13) . . ?
C16 C15 C14 119.72(12) . . ?
C20 C15 C14 124.41(12) . . ?
F2 C16 C17 118.27(12) . . ?
F2 C16 C15 117.02(12) . . ?
C17 C16 C15 124.70(13) . . ?
C16 C17 C18 117.86(14) . . ?
C16 C17 H17 121.1 . . ?
C18 C17 H17 121.1 . . ?
C19 C18 C17 119.91(14) . . ?
C19 C18 H18 120.0 . . ?
C17 C18 H18 120.0 . . ?
C18 C19 C20 120.48(14) . . ?
C18 C19 H19 119.8 . . ?
C20 C19 H19 119.8 . . ?
C19 C20 C15 121.18(14) . . ?
C19 C20 H20 119.4 . . ?
C15 C20 H20 119.4 . . ?
C6 C21 H21A 109.5 . . ?
C6 C21 H21B 109.5 . . ?
H21A C21 H21B 109.5 . . ?
C6 C21 H21C 109.5 . . ?
H21A C21 H21C 109.5 . . ?
H21B C21 H21C 109.5 . . ?
C2 C22 H22A 109.5 . . ?
C2 C22 H22B 109.5 . . ?
H22A C22 H22B 109.5 . . ?
C2 C22 H22C 109.5 . . ?
H22A C22 H22C 109.5 . . ?
H22B C22 H22C 109.5 . . ?
C4 C23 H23A 109.5 . . ?
C4 C23 H23B 109.5 . . ?
H23A C23 H23B 109.5 . . ?
C4 C23 H23C 109.5 . . ?
H23A C23 H23C 109.5 . . ?
H23B C23 H23C 109.5 . . ?

loop_
_geom_bond_atom_site_label_1
_geom_bond_atom_site_label_2
_geom_bond_distance
_geom_bond_site_symmetry_2
_geom_bond_publ_flag
C1 C6 1.4017(19) . ?
C1 C2 1.4068(19) . ?
C1 C7 1.5194(18) . ?
C2 C3 1.4113(19) . ?
C2 C22 1.5114(19) . ?
C3 C4 1.402(2) . ?
C3 C14 1.5167(18) . ?
C4 C5 1.3893(19) . ?
C4 C23 1.5133(19) . ?
C5 C6 1.3921(19) . ?
C5 H5 0.9500 . ?
C6 C21 1.5090(18) . ?
C7 C8 1.5165(19) . ?
C7 H7A 0.9900 . ?
C7 H7B 0.9900 . ?
C8 C13 1.392(2) . ?
C8 C9 1.394(2) . ?
C9 F1 1.3634(19) . ?
C9 C10 1.376(2) . ?
C10 C11 1.386(3) . ?
C10 H10 0.9500 . ?
C11 C12 1.386(2) . ?
C11 H11 0.9500 . ?
C12 C13 1.391(2) . ?
C12 H12 0.9500 . ?
C13 H13 0.9500 . ?
C14 C15 1.5139(19) . ?
C14 H14A 0.9900 . ?
C14 H14B 0.9900 . ?
C15 C16 1.3878(19) . ?
C15 C20 1.3943(19) . ?
C16 F2 1.3689(16) . ?
C16 C17 1.372(2) . ?
C17 C18 1.388(2) . ?
C17 H17 0.9500 . ?
C18 C19 1.384(2) . ?
C18 H18 0.9500 . ?
C19 C20 1.389(2) . ?
C19 H19 0.9500 . ?
C20 H20 0.9500 . ?
C21 H21A 0.9800 . ?
C21 H21B 0.9800 . ?
C21 H21C 0.9800 . ?
C22 H22A 0.9800 . ?
C22 H22B 0.9800 . ?
C22 H22C 0.9800 . ?
C23 H23A 0.9800 . ?
C23 H23B 0.9800 . ?
C23 H23C 0.9800 . ?
